data_1561328
loop_
_publ_author_name
'Singh, Suryabhan'
'Bhim, Anupam'

_publ_section_title
;
 Water linked 3D coordination polymers: Syntheses, structures and
 applications
;
_journal_name_full 'Journal of Solid State Chemistry'
_journal_page_first 151
_journal_page_last 159
_journal_paper_doi 10.1016/j.jssc.2016.09.025
_journal_volume 244
_journal_year 2016
_chemical_formula_moiety 'C14 H12 Cd O7'
_chemical_formula_sum 'C14 H12 Cd O7'
_chemical_formula_weight 404.65
_space_group_crystal_system orthorhombic
_space_group_IT_number 46
_space_group_name_Hall 'I 2 -2a'
_space_group_name_H-M_alt 'I m a 2'
_symmetry_space_group_name_H-M 'I m a 2'
_atom_sites_solution_hydrogens mixed
_cell_angle_alpha 90
_cell_angle_beta 90
_cell_angle_gamma 90
_cell_formula_units_Z 4
_cell_length_a 30.703(5)
_cell_length_b 7.8834(12)
_cell_length_c 5.8115(8)
_cell_measurement_temperature 293(2)
_cell_volume 1406.6(4)
_computing_structure_refinement 'SHELXL-2014 (Sheldrick, 2014)'
_diffrn_ambient_temperature 293(2)
_diffrn_measured_fraction_theta_full 1.000
_diffrn_measured_fraction_theta_max 1.000
_diffrn_measurement_device_type 'Bruker APEX-II CCD'
_diffrn_radiation_type MoK\a
_diffrn_radiation_wavelength 0.71073
_diffrn_reflns_av_R_equivalents 0.0781
_diffrn_reflns_av_unetI/netI 0.0429
_diffrn_reflns_Laue_measured_fraction_full 1.000
_diffrn_reflns_Laue_measured_fraction_max 1.000
_diffrn_reflns_limit_h_max 39
_diffrn_reflns_limit_h_min -39
_diffrn_reflns_limit_k_max 10
_diffrn_reflns_limit_k_min -10
_diffrn_reflns_limit_l_max 7
_diffrn_reflns_limit_l_min -7
_diffrn_reflns_number 14105
_diffrn_reflns_point_group_measured_fraction_full 1.000
_diffrn_reflns_point_group_measured_fraction_max 0.999
_diffrn_reflns_theta_full 25.242
_diffrn_reflns_theta_max 27.574
_diffrn_reflns_theta_min 1.326
_exptl_absorpt_coefficient_mu 1.586
_exptl_absorpt_correction_type none
_exptl_crystal_colour Colorless
_exptl_crystal_density_diffrn 1.911
_exptl_crystal_description Block
_exptl_crystal_F_000 800
_exptl_crystal_recrystallization_method 'DMF and Water'
_exptl_crystal_size_max 0.32
_exptl_crystal_size_mid 0.31
_exptl_crystal_size_min 0.30
_refine_diff_density_max 0.349
_refine_diff_density_min -0.472
_refine_diff_density_rms 0.109
_refine_ls_abs_structure_details
;
 Flack x determined using 683 quotients [(I+)-(I-)]/[(I+)+(I-)]
 (Parsons, Flack and Wagner, Acta Cryst. B69 (2013) 249-259).
;
_refine_ls_abs_structure_Flack 0.01(3)
_refine_ls_extinction_coef .
_refine_ls_extinction_method none
_refine_ls_goodness_of_fit_ref 1.134
_refine_ls_hydrogen_treatment mixed
_refine_ls_matrix_type full
_refine_ls_number_parameters 113
_refine_ls_number_reflns 1661
_refine_ls_number_restraints 1
_refine_ls_restrained_S_all 1.134
_refine_ls_R_factor_all 0.0259
_refine_ls_R_factor_gt 0.0236
_refine_ls_shift/su_max 0.001
_refine_ls_shift/su_mean 0.000
_refine_ls_structure_factor_coef Fsqd
_refine_ls_weighting_details 'w=1/[\s^2^(Fo^2^)+(0.0215P)^2^+0.1013P] where P=(Fo^2^+2Fc^2^)/3'
_refine_ls_weighting_scheme calc
_refine_ls_wR_factor_gt 0.0549
_refine_ls_wR_factor_ref 0.0563
_reflns_Friedel_coverage 0.809
_reflns_Friedel_fraction_full 1.000
_reflns_Friedel_fraction_max 0.999
_reflns_number_gt 1589
_reflns_number_total 1661
_reflns_threshold_expression 'I > 2\s(I)'
_cod_data_source_file cif-1.cif
_cod_data_source_block 1
_cod_database_code 1561328
_shelx_space_group_comment
;
The symmetry employed for this shelxl refinement is uniquely defined
by the following loop, which should always be used as a source of
symmetry information in preference to the above space-group names.
They are only intended as comments.
;
_shelxl_version_number 2014-3

loop_
_space_group_symop_operation_xyz
'x, y, z'
'-x, -y, z'
'-x+1/2, y, z'
'x+1/2, -y, z'
'x+1/2, y+1/2, z+1/2'
'-x+1/2, -y+1/2, z+1/2'
'-x+1, y+1/2, z+1/2'
'x+1, -y+1/2, z+1/2'

loop_
_atom_site_label
_atom_site_type_symbol
_atom_site_fract_x
_atom_site_fract_y
_atom_site_fract_z
_atom_site_U_iso_or_equiv
_atom_site_adp_type
_atom_site_occupancy
_atom_site_site_symmetry_order
_atom_site_calc_flag
_atom_site_refinement_flags_posn
_atom_site_refinement_flags_adp
_atom_site_refinement_flags_occupancy
_atom_site_disorder_assembly
_atom_site_disorder_group
Cd1 Cd 0.2500 0.93575(4) 0.83858(13) 0.02123(13) Uani 1 2 d S T P . .
OW1 O 0.2500 0.8531(5) 0.4470(8) 0.0233(9) Uani 1 2 d S T P . .
O1 O 0.17445(11) 0.9061(5) 0.8141(14) 0.0406(11) Uani 1 1 d . . . . .
O2 O 0.19947(10) 1.0146(5) 1.1359(6) 0.0332(7) Uani 1 1 d . . . . .
OW2 O 0.2500 1.1980(7) 0.6837(12) 0.0487(15) Uani 1 2 d S T P . .
O3 O 0.0000 1.0000 1.3957(8) 0.0429(13) Uani 1 2 d S T P . .
C1 C 0.16779(15) 0.9656(5) 1.0109(10) 0.0276(9) Uani 1 1 d . . . . .
C2 C 0.12287(14) 0.9802(6) 1.1037(8) 0.0264(9) Uani 1 1 d . . . . .
C5 C 0.03948(14) 0.9982(6) 1.2810(8) 0.0321(12) Uani 1 1 d . . . . .
C3 C 0.11520(16) 1.0615(5) 1.314(2) 0.0366(19) Uani 1 1 d . . . . .
H3 H 0.1383 1.1078 1.3967 0.044 Uiso 1 1 calc R U . . .
C4 C 0.07357(18) 1.0728(6) 1.3986(8) 0.0365(13) Uani 1 1 d . . . . .
H4 H 0.0683 1.1308 1.5351 0.044 Uiso 1 1 calc R U . . .
C7 C 0.08811(15) 0.9084(6) 0.9849(9) 0.0298(10) Uani 1 1 d . . . . .
H7 H 0.0930 0.8552 0.8445 0.036 Uiso 1 1 calc R U . . .
C6 C 0.04628(16) 0.9155(6) 1.0742(9) 0.0322(11) Uani 1 1 d . . . . .
H6 H 0.0232 0.8655 0.9962 0.039 Uiso 1 1 calc R U . . .
H001 H 0.2706(17) 0.892(6) 0.394(11) 0.040(17) Uiso 1 1 d . . . . .
H002 H 0.2307(19) 1.254(9) 0.708(12) 0.07(2) Uiso 1 1 d . . . . .

loop_
_atom_site_aniso_label
_atom_site_aniso_U_11
_atom_site_aniso_U_22
_atom_site_aniso_U_33
_atom_site_aniso_U_23
_atom_site_aniso_U_13
_atom_site_aniso_U_12
Cd1 0.02083(19) 0.02300(19) 0.01987(19) 0.0006(3) 0.000 0.000
OW1 0.022(2) 0.027(2) 0.021(2) -0.0010(18) 0.000 0.000
O1 0.0247(15) 0.061(2) 0.036(3) -0.008(2) 0.007(2) 0.0012(13)
O2 0.0208(16) 0.0395(18) 0.0392(19) 0.0019(16) -0.0031(15) -0.0029(15)
OW2 0.056(4) 0.026(3) 0.064(4) 0.013(3) 0.000 0.000
O3 0.018(2) 0.084(3) 0.027(3) 0.000 0.000 0.005(2)
C1 0.021(2) 0.030(2) 0.031(3) 0.003(2) 0.001(2) 0.0001(17)
C2 0.018(2) 0.030(2) 0.030(2) 0.0033(19) -0.0015(17) 0.0034(18)
C5 0.018(2) 0.040(2) 0.038(3) 0.0029(19) 0.0012(17) 0.005(2)
C3 0.0250(19) 0.046(2) 0.039(6) -0.004(3) -0.006(3) -0.0023(16)
C4 0.030(3) 0.053(3) 0.026(3) -0.0086(18) -0.0028(18) 0.0053(18)
C7 0.021(2) 0.039(2) 0.029(2) -0.0070(19) -0.0028(19) 0.0034(17)
C6 0.017(2) 0.042(3) 0.038(3) -0.004(2) -0.0048(19) -0.0013(17)

loop_
_atom_type_symbol
_atom_type_description
_atom_type_scat_dispersion_real
_atom_type_scat_dispersion_imag
_atom_type_scat_source
C C 0.0033 0.0016 'International Tables Vol C Tables 4.2.6.8 and 6.1.1.4'
H H 0.0000 0.0000 'International Tables Vol C Tables 4.2.6.8 and 6.1.1.4'
N N 0.0061 0.0033 'International Tables Vol C Tables 4.2.6.8 and 6.1.1.4'
O O 0.0106 0.0060 'International Tables Vol C Tables 4.2.6.8 and 6.1.1.4'
Cd Cd -0.8075 1.2024 'International Tables Vol C Tables 4.2.6.8 and 6.1.1.4'

loop_
_geom_angle_atom_site_label_1
_geom_angle_atom_site_label_2
_geom_angle_atom_site_label_3
_geom_angle
_geom_angle_site_symmetry_1
_geom_angle_site_symmetry_3
OW2 Cd1 O1 93.88(14) . 3
OW2 Cd1 O1 93.88(14) . .
O1 Cd1 O1 166.5(2) 3 .
OW2 Cd1 OW1 171.9(2) . 6_565
O1 Cd1 OW1 85.39(12) 3 6_565
O1 Cd1 OW1 85.39(12) . 6_565
OW2 Cd1 OW1 82.4(2) . .
O1 Cd1 OW1 85.06(18) 3 .
O1 Cd1 OW1 85.06(18) . .
OW1 Cd1 OW1 89.50(10) 6_565 .
OW2 Cd1 O2 92.86(16) . 3
O1 Cd1 O2 55.16(19) 3 3
O1 Cd1 O2 135.3(2) . 3
OW1 Cd1 O2 93.29(12) 6_565 3
OW1 Cd1 O2 139.66(8) . 3
OW2 Cd1 O2 92.86(16) . .
O1 Cd1 O2 135.3(2) 3 .
O1 Cd1 O2 55.16(19) . .
OW1 Cd1 O2 93.29(12) 6_565 .
OW1 Cd1 O2 139.66(8) . .
O2 Cd1 O2 80.38(16) 3 .
OW2 Cd1 C1 93.87(12) . .
O1 Cd1 C1 161.9(2) 3 .
O1 Cd1 C1 27.3(2) . .
OW1 Cd1 C1 89.15(10) 6_565 .
OW1 Cd1 C1 112.14(12) . .
O2 Cd1 C1 108.13(14) 3 .
O2 Cd1 C1 27.87(14) . .
OW2 Cd1 C1 93.87(12) . 3
O1 Cd1 C1 27.3(2) 3 3
O1 Cd1 C1 161.9(2) . 3
OW1 Cd1 C1 89.15(10) 6_565 3
OW1 Cd1 C1 112.14(12) . 3
O2 Cd1 C1 27.87(14) 3 3
O2 Cd1 C1 108.13(14) . 3
C1 Cd1 C1 135.7(2) . 3
Cd1 OW1 Cd1 121.45(19) 6_564 .
Cd1 OW1 H001 106(4) 6_564 .
Cd1 OW1 H001 106(5) . .
C1 O1 Cd1 94.0(4) . .
C1 O2 Cd1 90.2(3) . .
Cd1 OW2 H002 118(6) . .
C5 O3 C5 122.4(5) . 2_575
O1 C1 O2 120.6(4) . .
O1 C1 C2 120.8(5) . .
O2 C1 C2 118.6(5) . .
O1 C1 Cd1 58.7(2) . .
O2 C1 Cd1 61.9(2) . .
C2 C1 Cd1 179.4(3) . .
C7 C2 C3 119.4(4) . .
C7 C2 C1 120.1(4) . .
C3 C2 C1 120.6(4) . .
C4 C5 C6 121.1(4) . .
C4 C5 O3 114.9(4) . .
C6 C5 O3 123.8(4) . .
C4 C3 C2 119.9(6) . .
C4 C3 H3 120.1 . .
C2 C3 H3 120.1 . .
C3 C4 C5 120.1(6) . .
C3 C4 H4 120.0 . .
C5 C4 H4 120.0 . .
C6 C7 C2 120.6(4) . .
C6 C7 H7 119.7 . .
C2 C7 H7 119.7 . .
C5 C6 C7 119.0(4) . .
C5 C6 H6 120.5 . .
C7 C6 H6 120.5 . .

loop_
_geom_bond_atom_site_label_1
_geom_bond_atom_site_label_2
_geom_bond_distance
_geom_bond_site_symmetry_2
Cd1 OW2 2.255(5) .
Cd1 O1 2.336(4) 3
Cd1 O1 2.336(4) .
Cd1 OW1 2.363(4) 6_565
Cd1 OW1 2.367(4) .
Cd1 O2 2.404(4) 3
Cd1 O2 2.404(4) .
Cd1 C1 2.726(5) .
Cd1 C1 2.726(5) 3
OW1 Cd1 2.363(4) 6_564
OW1 H001 0.77(5) .
O1 C1 1.253(9) .
O2 C1 1.274(6) .
OW2 H002 0.75(6) .
O3 C5 1.384(5) .
O3 C5 1.384(5) 2_575
C1 C2 1.485(6) .
C2 C7 1.391(6) .
C2 C3 1.402(13) .
C5 C4 1.382(7) .
C5 C6 1.383(7) .
C3 C4 1.372(9) .
C3 H3 0.9300 .
C4 H4 0.9300 .
C7 C6 1.386(7) .
C7 H7 0.9300 .
C6 H6 0.9300 .
